data_7712883
loop_
_publ_author_name
'Adranno, Brando'
'Paterlini, Veronica'
'Smetana, Volodymyr'
'Bousrez, Guillaume'
'Ovchinnikov, Alexander'
'Mudring, Anja-Verena'

_publ_section_title
;
 Enhanced stability and complex phase behaviour of organic--inorganic
 green-emitting ionic manganese halides
;
_journal_name_full 'Dalton Transactions'
_journal_paper_doi 10.1039/D2DT03817J
_journal_year 2023
_chemical_formula_moiety 'Br4 Mn, 2(C16 H36 P)'
_chemical_formula_sum 'C32 H72 Br4 Mn P2'
_chemical_formula_weight 893.41
_space_group_crystal_system monoclinic
_space_group_IT_number 14
_space_group_name_Hall '-P 2ybc'
_space_group_name_H-M_alt 'P 1 21/c 1'
_atom_sites_solution_hydrogens geom
_audit_creation_date 2021-10-14
_audit_creation_method
;
Olex2 1.2
(compiled 2018.05.29 svn.r3508 for OlexSys, GUI svn.r5506)
;
_audit_update_record
;
2021-10-14 deposited with the CCDC.	2023-04-26 downloaded from the CCDC.
;
_cell_angle_alpha 90
_cell_angle_beta 118.394(3)
_cell_angle_gamma 90
_cell_formula_units_Z 4
_cell_length_a 17.1007(19)
_cell_length_b 16.2849(18)
_cell_length_c 17.357(2)
_cell_measurement_reflns_used 9979
_cell_measurement_temperature 100(2)
_cell_measurement_theta_max 26.18
_cell_measurement_theta_min 2.35
_cell_volume 4252.1(8)
_computing_cell_refinement 'SAINT V8.40A (?, 2016)'
_computing_data_reduction 'SAINT V8.40A (?, 2016)'
_computing_molecular_graphics 'Olex2 (Dolomanov et al., 2009)'
_computing_publication_material 'Olex2 (Dolomanov et al., 2009)'
_computing_structure_refinement 'ShelXL (Sheldrick, 2015)'
_computing_structure_solution 'SHELXT 2014/5 (Sheldrick, 2014)'
_diffrn_ambient_temperature 100.0
_diffrn_measured_fraction_theta_full 0.997
_diffrn_measured_fraction_theta_max 0.990
_diffrn_measurement_device_type 'Bruker APEX-II CCD'
_diffrn_measurement_method '\f and \w scans'
_diffrn_radiation_type MoK\a
_diffrn_radiation_wavelength 0.71073
_diffrn_reflns_av_R_equivalents 0.1576
_diffrn_reflns_av_unetI/netI 0.1078
_diffrn_reflns_Laue_measured_fraction_full 0.997
_diffrn_reflns_Laue_measured_fraction_max 0.990
_diffrn_reflns_limit_h_max 21
_diffrn_reflns_limit_h_min -21
_diffrn_reflns_limit_k_max 20
_diffrn_reflns_limit_k_min -20
_diffrn_reflns_limit_l_max 21
_diffrn_reflns_limit_l_min -21
_diffrn_reflns_number 57042
_diffrn_reflns_point_group_measured_fraction_full 0.997
_diffrn_reflns_point_group_measured_fraction_max 0.990
_diffrn_reflns_theta_full 25.242
_diffrn_reflns_theta_max 26.422
_diffrn_reflns_theta_min 2.348
_diffrn_standards_number 0
_exptl_absorpt_coefficient_mu 4.163
_exptl_absorpt_correction_T_max 0.7454
_exptl_absorpt_correction_T_min 0.3465
_exptl_absorpt_correction_type multi-scan
_exptl_absorpt_process_details
'SADABS-2016/2 (Bruker,2016/2) was used for absorption correction. wR2(int) was 0.1311 before and 0.0870 after correction. The Ratio of minimum to maximum transmission is 0.4649. The \l/2 correction factor is Not present.'
_exptl_crystal_colour 'dull yellow'
_exptl_crystal_colour_lustre dull
_exptl_crystal_colour_primary yellow
_exptl_crystal_density_diffrn 1.396
_exptl_crystal_description irregular
_exptl_crystal_F_000 1836
_exptl_crystal_size_max 0.4
_exptl_crystal_size_mid 0.2
_exptl_crystal_size_min 0.1
_refine_diff_density_max 1.891
_refine_diff_density_min -1.346
_refine_diff_density_rms 0.132
_refine_ls_extinction_method none
_refine_ls_goodness_of_fit_ref 1.024
_refine_ls_hydrogen_treatment constr
_refine_ls_matrix_type full
_refine_ls_number_parameters 360
_refine_ls_number_reflns 8654
_refine_ls_number_restraints 0
_refine_ls_restrained_S_all 1.024
_refine_ls_R_factor_all 0.1244
_refine_ls_R_factor_gt 0.0544
_refine_ls_shift/su_max 0.000
_refine_ls_shift/su_mean 0.000
_refine_ls_structure_factor_coef Fsqd
_refine_ls_weighting_details 'w=1/[\s^2^(Fo^2^)+(0.0509P)^2^+9.7894P] where P=(Fo^2^+2Fc^2^)/3'
_refine_ls_weighting_scheme calc
_refine_ls_wR_factor_gt 0.1180
_refine_ls_wR_factor_ref 0.1441
_reflns_Friedel_coverage 0.000
_reflns_number_gt 4988
_reflns_number_total 8654
_reflns_threshold_expression 'I > 2\s(I)'
_cod_data_source_file d2dt03817j2.cif
_cod_data_source_block p4444mnbr4_100k_0m
_cod_original_cell_volume 4252.2(8)
_cod_database_code 7712883
_shelx_shelxl_version_number 2016/6
_shelx_space_group_comment
;
The symmetry employed for this shelxl refinement is uniquely defined
by the following loop, which should always be used as a source of
symmetry information in preference to the above space-group names.
They are only intended as comments.
;
_shelx_estimated_absorpt_t_max 0.681
_shelx_estimated_absorpt_t_min 0.287
_olex2_refinement_description
;
1. Fixed Uiso
 At 1.2 times of:
  All C(H,H) groups
 At 1.5 times of:
  All C(H,H,H) groups
2.a Secondary CH2 refined with riding coordinates:
 C3(H3A,H3B), C2(H2A,H2B), C1(H1A,H1B), C9(H9A,H9B), C10(H10A,H10B), C11(H11A,
 H11B), C15(H15A,H15B), C14(H14A,H14B), C13(H13A,H13B), C5(H5A,H5B), C6(H6A,
 H6B), C7(H7A,H7B), C19(H19A,H19B), C18(H18A,H18B), C17(H17A,H17B), C25(H25A,
 H25B), C26(H26A,H26B), C27(H27A,H27B), C23(H23A,H23B), C22(H22A,H22B),
 C21(H21A,H21B), C29(H29A,H29B), C30(H30A,H30B), C31(H31A,H31B)
2.b Idealised Me refined as rotating group:
 C4(H4A,H4B,H4C), C12(H12A,H12B,H12C), C16(H16A,H16B,H16C), C8(H8A,H8B,H8C),
 C20(H20A,H20B,H20C), C28(H28A,H28B,H28C), C24(H24A,H24B,H24C), C32(H32A,H32B,
 H32C)
;
_olex2_submission_special_instructions 'No special instructions were received'

loop_
_space_group_symop_operation_xyz
'x, y, z'
'-x, y+1/2, -z+1/2'
'-x, -y, -z'
'x, -y-1/2, z-1/2'

loop_
_atom_site_label
_atom_site_type_symbol
_atom_site_fract_x
_atom_site_fract_y
_atom_site_fract_z
_atom_site_U_iso_or_equiv
_atom_site_adp_type
_atom_site_occupancy
_atom_site_site_symmetry_order
_atom_site_calc_flag
_atom_site_refinement_flags_posn
_atom_site_refinement_flags_adp
_atom_site_refinement_flags_occupancy
_atom_site_disorder_assembly
_atom_site_disorder_group
Br1 Br 0.25980(4) 0.55591(4) 0.83819(5) 0.03672(19) Uani 1 1 d . . . . .
Br2 Br 0.17635(4) 0.44742(4) 0.60536(4) 0.03711(18) Uani 1 1 d . . . . .
Br3 Br 0.38188(4) 0.34116(4) 0.81378(6) 0.0510(2) Uani 1 1 d . . . . .
Br4 Br 0.13329(4) 0.33814(4) 0.79780(5) 0.03508(18) Uani 1 1 d . . . . .
Mn1 Mn 0.23963(6) 0.41812(6) 0.76503(6) 0.0294(2) Uani 1 1 d . . . . .
P1 P 0.44218(10) 0.38181(10) 0.10596(11) 0.0284(4) Uani 1 1 d . . . . .
P2 P 0.03434(11) 0.43240(11) 0.33702(12) 0.0344(4) Uani 1 1 d . . . . .
C4 C 0.1404(5) 0.2930(4) 0.1026(5) 0.050(2) Uani 1 1 d . . . . .
H4A H 0.122564 0.350561 0.099919 0.076 Uiso 1 1 calc GR . . . .
H4B H 0.174621 0.276010 0.163967 0.076 Uiso 1 1 calc GR . . . .
H4C H 0.087349 0.258500 0.072983 0.076 Uiso 1 1 calc GR . . . .
C3 C 0.1971(4) 0.2837(4) 0.0579(5) 0.0388(17) Uani 1 1 d . . . . .
H3A H 0.162002 0.299861 -0.004350 0.047 Uiso 1 1 calc R . . . .
H3B H 0.214203 0.225358 0.059847 0.047 Uiso 1 1 calc R . . . .
C2 C 0.2805(4) 0.3362(4) 0.1014(4) 0.0333(15) Uani 1 1 d . . . . .
H2A H 0.263295 0.394690 0.098194 0.040 Uiso 1 1 calc R . . . .
H2B H 0.314776 0.320980 0.163975 0.040 Uiso 1 1 calc R . . . .
C1 C 0.3387(4) 0.3256(4) 0.0581(4) 0.0362(16) Uani 1 1 d . . . . .
H1A H 0.303911 0.342307 -0.004042 0.043 Uiso 1 1 calc R . . . .
H1B H 0.352483 0.266471 0.058856 0.043 Uiso 1 1 calc R . . . .
C9 C 0.4934(4) 0.3745(4) 0.2234(4) 0.0285(14) Uani 1 1 d . . . . .
H9A H 0.455480 0.403303 0.243692 0.034 Uiso 1 1 calc R . . . .
H9B H 0.496338 0.315991 0.240027 0.034 Uiso 1 1 calc R . . . .
C10 C 0.5870(4) 0.4110(4) 0.2704(4) 0.0317(15) Uani 1 1 d . . . . .
H10A H 0.629109 0.372795 0.264869 0.038 Uiso 1 1 calc R . . . .
H10B H 0.587932 0.463368 0.241903 0.038 Uiso 1 1 calc R . . . .
C11 C 0.6172(4) 0.4265(4) 0.3669(4) 0.0389(17) Uani 1 1 d . . . . .
H11A H 0.601597 0.378200 0.391474 0.047 Uiso 1 1 calc R . . . .
H11B H 0.682760 0.432060 0.398202 0.047 Uiso 1 1 calc R . . . .
C12 C 0.5765(5) 0.5027(5) 0.3841(5) 0.052(2) Uani 1 1 d . . . . .
H12A H 0.591842 0.551003 0.360260 0.079 Uiso 1 1 calc GR . . . .
H12B H 0.599804 0.509630 0.447334 0.079 Uiso 1 1 calc GR . . . .
H12C H 0.511772 0.496710 0.355767 0.079 Uiso 1 1 calc GR . . . .
C16 C 0.3525(5) 0.6812(4) 0.1535(5) 0.051(2) Uani 1 1 d . . . . .
H16A H 0.340610 0.737718 0.131336 0.077 Uiso 1 1 calc GR . . . .
H16B H 0.403769 0.680678 0.212310 0.077 Uiso 1 1 calc GR . . . .
H16C H 0.300281 0.659511 0.155976 0.077 Uiso 1 1 calc GR . . . .
C15 C 0.3720(4) 0.6288(4) 0.0933(4) 0.0312(15) Uani 1 1 d . . . . .
H15A H 0.423646 0.651821 0.089460 0.037 Uiso 1 1 calc R . . . .
H15B H 0.320248 0.629616 0.033879 0.037 Uiso 1 1 calc R . . . .
C14 C 0.3920(4) 0.5411(4) 0.1256(4) 0.0322(15) Uani 1 1 d . . . . .
H14A H 0.337342 0.516164 0.121490 0.039 Uiso 1 1 calc R . . . .
H14B H 0.437422 0.541487 0.188170 0.039 Uiso 1 1 calc R . . . .
C13 C 0.4251(4) 0.4879(4) 0.0753(4) 0.0318(15) Uani 1 1 d . . . . .
H13A H 0.481948 0.511043 0.083140 0.038 Uiso 1 1 calc R . . . .
H13B H 0.381720 0.491472 0.012242 0.038 Uiso 1 1 calc R . . . .
C5 C 0.5134(4) 0.3387(3) 0.0675(5) 0.0303(15) Uani 1 1 d . . . . .
H5A H 0.484139 0.344222 0.002962 0.036 Uiso 1 1 calc R . . . .
H5B H 0.569142 0.370934 0.091967 0.036 Uiso 1 1 calc R . . . .
C6 C 0.5367(4) 0.2482(4) 0.0914(5) 0.0368(16) Uani 1 1 d . . . . .
H6A H 0.561260 0.241341 0.155483 0.044 Uiso 1 1 calc R . . . .
H6B H 0.481874 0.214727 0.062160 0.044 Uiso 1 1 calc R . . . .
C7 C 0.6037(4) 0.2173(4) 0.0645(5) 0.0413(18) Uani 1 1 d . . . . .
H7A H 0.658057 0.251405 0.092786 0.050 Uiso 1 1 calc R . . . .
H7B H 0.578598 0.222762 0.000311 0.050 Uiso 1 1 calc R . . . .
C8 C 0.6277(5) 0.1277(4) 0.0907(5) 0.0481(19) Uani 1 1 d . . . . .
H8A H 0.573777 0.094050 0.063730 0.072 Uiso 1 1 calc GR . . . .
H8B H 0.655497 0.122703 0.154567 0.072 Uiso 1 1 calc GR . . . .
H8C H 0.669413 0.108829 0.070611 0.072 Uiso 1 1 calc GR . . . .
C20 C -0.1274(4) 0.4812(4) 0.0270(5) 0.0422(17) Uani 1 1 d . . . . .
H20A H -0.141263 0.493120 -0.033485 0.063 Uiso 1 1 calc GR . . . .
H20B H -0.117673 0.532790 0.059404 0.063 Uiso 1 1 calc GR . . . .
H20C H -0.177217 0.451488 0.027156 0.063 Uiso 1 1 calc GR . . . .
C19 C -0.0445(5) 0.4291(5) 0.0701(5) 0.056(2) Uani 1 1 d . . . . .
H19A H 0.007408 0.462894 0.079539 0.067 Uiso 1 1 calc R . . . .
H19B H -0.049544 0.383427 0.030413 0.067 Uiso 1 1 calc R . . . .
C18 C -0.0281(5) 0.3919(4) 0.1624(6) 0.060(2) Uani 1 1 d . . . . .
H18A H -0.081465 0.361837 0.155194 0.071 Uiso 1 1 calc R . . . .
H18B H 0.022804 0.353357 0.185527 0.071 Uiso 1 1 calc R . . . .
C17 C -0.0097(5) 0.4595(5) 0.2215(5) 0.060(2) Uani 1 1 d . . . . .
H17A H -0.065322 0.491017 0.202774 0.072 Uiso 1 1 calc R . . . .
H17B H 0.033480 0.496201 0.215923 0.072 Uiso 1 1 calc R . . . .
C25 C -0.0372(4) 0.3693(4) 0.3627(5) 0.0390(17) Uani 1 1 d . . . . .
H25A H -0.009169 0.364167 0.427236 0.047 Uiso 1 1 calc R . . . .
H25B H -0.093979 0.399013 0.343255 0.047 Uiso 1 1 calc R . . . .
C26 C -0.0584(5) 0.2841(4) 0.3243(5) 0.0428(18) Uani 1 1 d . . . . .
H26A H -0.002343 0.255047 0.338542 0.051 Uiso 1 1 calc R . . . .
H26B H -0.093481 0.288138 0.259791 0.051 Uiso 1 1 calc R . . . .
C27 C -0.1103(5) 0.2347(4) 0.3586(5) 0.0434(18) Uani 1 1 d . . . . .
H27A H -0.076806 0.233448 0.423402 0.052 Uiso 1 1 calc R . . . .
H27B H -0.167886 0.262227 0.341517 0.052 Uiso 1 1 calc R . . . .
C28 C -0.1275(6) 0.1478(5) 0.3244(6) 0.065(2) Uani 1 1 d . . . . .
H28A H -0.161866 0.118684 0.347757 0.097 Uiso 1 1 calc GR . . . .
H28B H -0.070721 0.119563 0.342921 0.097 Uiso 1 1 calc GR . . . .
H28C H -0.161102 0.148591 0.260292 0.097 Uiso 1 1 calc GR . . . .
C24 C 0.1824(5) 0.7261(4) 0.4521(5) 0.0488(19) Uani 1 1 d . . . . .
H24A H 0.179859 0.736111 0.395259 0.073 Uiso 1 1 calc GR . . . .
H24B H 0.240236 0.702338 0.492526 0.073 Uiso 1 1 calc GR . . . .
H24C H 0.174394 0.778009 0.475963 0.073 Uiso 1 1 calc GR . . . .
C23 C 0.1095(4) 0.6671(4) 0.4404(5) 0.0404(17) Uani 1 1 d . . . . .
H23A H 0.051125 0.693437 0.404023 0.048 Uiso 1 1 calc R . . . .
H23B H 0.114332 0.654842 0.498388 0.048 Uiso 1 1 calc R . . . .
C22 C 0.1142(4) 0.5879(4) 0.3976(5) 0.0360(16) Uani 1 1 d . . . . .
H22A H 0.173431 0.562636 0.432647 0.043 Uiso 1 1 calc R . . . .
H22B H 0.106562 0.599780 0.338533 0.043 Uiso 1 1 calc R . . . .
C21 C 0.0427(4) 0.5278(4) 0.3900(5) 0.0351(16) Uani 1 1 d . . . . .
H21A H -0.015518 0.555830 0.358516 0.042 Uiso 1 1 calc R . . . .
H21B H 0.052508 0.515932 0.449937 0.042 Uiso 1 1 calc R . . . .
C29 C 0.1402(4) 0.3810(4) 0.3794(4) 0.0325(15) Uani 1 1 d . . . . .
H29A H 0.170451 0.385824 0.444056 0.039 Uiso 1 1 calc R . . . .
H29B H 0.128748 0.321932 0.365101 0.039 Uiso 1 1 calc R . . . .
C30 C 0.2046(4) 0.4106(4) 0.3476(4) 0.0354(16) Uani 1 1 d . . . . .
H30A H 0.176625 0.404449 0.283208 0.042 Uiso 1 1 calc R . . . .
H30B H 0.217498 0.469649 0.361677 0.042 Uiso 1 1 calc R . . . .
C31 C 0.2911(4) 0.3624(4) 0.3901(5) 0.0401(18) Uani 1 1 d . . . . .
H31A H 0.317551 0.366940 0.454512 0.048 Uiso 1 1 calc R . . . .
H31B H 0.278016 0.303680 0.374380 0.048 Uiso 1 1 calc R . . . .
C32 C 0.3583(4) 0.3919(4) 0.3625(5) 0.048(2) Uani 1 1 d . . . . .
H32A H 0.411106 0.356732 0.389035 0.072 Uiso 1 1 calc GR . . . .
H32B H 0.375255 0.448661 0.382053 0.072 Uiso 1 1 calc GR . . . .
H32C H 0.331860 0.389355 0.298554 0.072 Uiso 1 1 calc GR . . . .

loop_
_atom_site_aniso_label
_atom_site_aniso_U_11
_atom_site_aniso_U_22
_atom_site_aniso_U_33
_atom_site_aniso_U_23
_atom_site_aniso_U_13
_atom_site_aniso_U_12
Br1 0.0324(3) 0.0427(4) 0.0364(4) -0.0104(3) 0.0174(3) -0.0094(3)
Br2 0.0433(4) 0.0403(4) 0.0302(4) -0.0014(3) 0.0195(3) -0.0011(3)
Br3 0.0271(4) 0.0478(4) 0.0664(6) 0.0116(4) 0.0127(4) 0.0059(3)
Br4 0.0350(4) 0.0295(3) 0.0456(4) 0.0096(3) 0.0231(3) 0.0017(3)
Mn1 0.0250(5) 0.0305(5) 0.0292(6) 0.0036(4) 0.0102(4) -0.0011(4)
P1 0.0252(8) 0.0303(9) 0.0311(10) 0.0001(8) 0.0145(7) 0.0007(7)
P2 0.0264(8) 0.0468(10) 0.0283(9) 0.0024(8) 0.0116(7) -0.0039(8)
C4 0.046(4) 0.043(4) 0.069(6) -0.005(4) 0.034(4) -0.012(3)
C3 0.037(4) 0.044(4) 0.038(4) -0.001(3) 0.020(3) -0.008(3)
C2 0.027(3) 0.034(3) 0.039(4) 0.001(3) 0.015(3) 0.000(3)
C1 0.035(4) 0.042(4) 0.033(4) -0.008(3) 0.018(3) -0.006(3)
C9 0.028(3) 0.028(3) 0.031(4) 0.002(3) 0.016(3) 0.002(3)
C10 0.028(3) 0.035(3) 0.027(4) 0.002(3) 0.009(3) -0.001(3)
C11 0.031(4) 0.050(4) 0.031(4) 0.001(3) 0.011(3) -0.006(3)
C12 0.059(5) 0.054(5) 0.044(5) -0.012(4) 0.024(4) -0.007(4)
C16 0.075(5) 0.034(4) 0.052(5) -0.004(4) 0.035(5) 0.007(4)
C15 0.027(3) 0.031(3) 0.034(4) 0.001(3) 0.013(3) -0.001(3)
C14 0.029(3) 0.030(3) 0.039(4) -0.004(3) 0.017(3) 0.001(3)
C13 0.028(3) 0.038(4) 0.032(4) 0.003(3) 0.017(3) 0.002(3)
C5 0.029(3) 0.026(3) 0.043(4) -0.002(3) 0.023(3) -0.002(3)
C6 0.043(4) 0.037(4) 0.041(4) 0.004(3) 0.028(3) 0.005(3)
C7 0.043(4) 0.035(4) 0.059(5) -0.004(4) 0.035(4) 0.002(3)
C8 0.059(5) 0.039(4) 0.058(5) 0.008(4) 0.037(4) 0.014(4)
C20 0.048(4) 0.048(4) 0.032(4) 0.007(3) 0.020(3) 0.007(3)
C19 0.042(4) 0.094(6) 0.037(4) 0.003(4) 0.023(4) 0.005(4)
C18 0.049(5) 0.037(4) 0.092(7) 0.004(5) 0.033(5) -0.004(4)
C17 0.033(4) 0.071(6) 0.051(5) -0.007(5) 0.001(4) 0.006(4)
C25 0.038(4) 0.046(4) 0.034(4) -0.010(3) 0.017(3) 0.000(3)
C26 0.040(4) 0.048(4) 0.052(5) -0.016(4) 0.031(4) -0.011(3)
C27 0.049(4) 0.045(4) 0.047(5) -0.001(4) 0.032(4) -0.009(3)
C28 0.092(7) 0.047(5) 0.071(6) -0.018(5) 0.052(6) -0.017(4)
C24 0.043(4) 0.045(4) 0.058(5) -0.003(4) 0.024(4) -0.007(3)
C23 0.034(4) 0.038(4) 0.055(5) 0.002(4) 0.026(4) 0.003(3)
C22 0.029(3) 0.043(4) 0.035(4) 0.011(3) 0.015(3) 0.003(3)
C21 0.031(3) 0.041(4) 0.040(4) 0.019(3) 0.021(3) 0.009(3)
C29 0.038(4) 0.031(3) 0.035(4) -0.002(3) 0.022(3) -0.007(3)
C30 0.032(3) 0.044(4) 0.035(4) -0.005(3) 0.019(3) -0.002(3)
C31 0.033(4) 0.035(4) 0.058(5) -0.009(4) 0.026(4) -0.006(3)
C32 0.038(4) 0.051(4) 0.063(5) -0.017(4) 0.030(4) -0.008(3)

loop_
_atom_type_symbol
_atom_type_description
_atom_type_scat_dispersion_real
_atom_type_scat_dispersion_imag
_atom_type_scat_source
C C 0.0033 0.0016 'International Tables Vol C Tables 4.2.6.8 and 6.1.1.4'
H H 0.0000 0.0000 'International Tables Vol C Tables 4.2.6.8 and 6.1.1.4'
Br Br -0.2901 2.4595 'International Tables Vol C Tables 4.2.6.8 and 6.1.1.4'
Mn Mn 0.3368 0.7283 'International Tables Vol C Tables 4.2.6.8 and 6.1.1.4'
P P 0.1023 0.0942 'International Tables Vol C Tables 4.2.6.8 and 6.1.1.4'

loop_
_geom_angle_atom_site_label_1
_geom_angle_atom_site_label_2
_geom_angle_atom_site_label_3
_geom_angle
_geom_angle_site_symmetry_1
_geom_angle_site_symmetry_3
_geom_angle_publ_flag
Br2 Mn1 Br1 105.82(4) . . ?
Br2 Mn1 Br3 108.07(5) . . ?
Br2 Mn1 Br4 111.85(4) . . ?
Br3 Mn1 Br1 113.45(4) . . ?
Br3 Mn1 Br4 110.86(4) . . ?
Br4 Mn1 Br1 106.74(4) . . ?
C9 P1 C1 109.3(3) . . ?
C13 P1 C1 111.5(3) . . ?
C13 P1 C9 108.8(3) . . ?
C5 P1 C1 108.7(3) . . ?
C5 P1 C9 110.3(3) . . ?
C5 P1 C13 108.2(3) . . ?
C25 P2 C17 115.7(4) . . ?
C21 P2 C17 104.3(3) . . ?
C21 P2 C25 105.4(3) . . ?
C21 P2 C29 112.1(3) . . ?
C29 P2 C17 111.7(3) . . ?
C29 P2 C25 107.5(3) . . ?
H4A C4 H4B 109.5 . . ?
H4A C4 H4C 109.5 . . ?
H4B C4 H4C 109.5 . . ?
C3 C4 H4A 109.5 . . ?
C3 C4 H4B 109.5 . . ?
C3 C4 H4C 109.5 . . ?
C4 C3 H3A 109.3 . . ?
C4 C3 H3B 109.3 . . ?
C4 C3 C2 111.6(6) . . ?
H3A C3 H3B 108.0 . . ?
C2 C3 H3A 109.3 . . ?
C2 C3 H3B 109.3 . . ?
C3 C2 H2A 109.3 . . ?
C3 C2 H2B 109.3 . . ?
H2A C2 H2B 107.9 . . ?
C1 C2 C3 111.8(5) . . ?
C1 C2 H2A 109.3 . . ?
C1 C2 H2B 109.3 . . ?
P1 C1 H1A 108.2 . . ?
P1 C1 H1B 108.2 . . ?
C2 C1 P1 116.4(4) . . ?
C2 C1 H1A 108.2 . . ?
C2 C1 H1B 108.2 . . ?
H1A C1 H1B 107.3 . . ?
P1 C9 H9A 108.8 . . ?
P1 C9 H9B 108.8 . . ?
H9A C9 H9B 107.7 . . ?
C10 C9 P1 113.6(4) . . ?
C10 C9 H9A 108.8 . . ?
C10 C9 H9B 108.8 . . ?
C9 C10 H10A 109.2 . . ?
C9 C10 H10B 109.2 . . ?
H10A C10 H10B 107.9 . . ?
C11 C10 C9 111.9(5) . . ?
C11 C10 H10A 109.2 . . ?
C11 C10 H10B 109.2 . . ?
C10 C11 H11A 108.8 . . ?
C10 C11 H11B 108.8 . . ?
H11A C11 H11B 107.7 . . ?
C12 C11 C10 113.8(6) . . ?
C12 C11 H11A 108.8 . . ?
C12 C11 H11B 108.8 . . ?
C11 C12 H12A 109.5 . . ?
C11 C12 H12B 109.5 . . ?
C11 C12 H12C 109.5 . . ?
H12A C12 H12B 109.5 . . ?
H12A C12 H12C 109.5 . . ?
H12B C12 H12C 109.5 . . ?
H16A C16 H16B 109.5 . . ?
H16A C16 H16C 109.5 . . ?
H16B C16 H16C 109.5 . . ?
C15 C16 H16A 109.5 . . ?
C15 C16 H16B 109.5 . . ?
C15 C16 H16C 109.5 . . ?
C16 C15 H15A 109.4 . . ?
C16 C15 H15B 109.4 . . ?
C16 C15 C14 111.4(6) . . ?
H15A C15 H15B 108.0 . . ?
C14 C15 H15A 109.4 . . ?
C14 C15 H15B 109.4 . . ?
C15 C14 H14A 108.8 . . ?
C15 C14 H14B 108.8 . . ?
C15 C14 C13 113.9(5) . . ?
H14A C14 H14B 107.7 . . ?
C13 C14 H14A 108.8 . . ?
C13 C14 H14B 108.8 . . ?
P1 C13 H13A 108.4 . . ?
P1 C13 H13B 108.4 . . ?
C14 C13 P1 115.6(4) . . ?
C14 C13 H13A 108.4 . . ?
C14 C13 H13B 108.4 . . ?
H13A C13 H13B 107.4 . . ?
P1 C5 H5A 108.7 . . ?
P1 C5 H5B 108.7 . . ?
H5A C5 H5B 107.6 . . ?
C6 C5 P1 114.3(4) . . ?
C6 C5 H5A 108.7 . . ?
C6 C5 H5B 108.7 . . ?
C5 C6 H6A 109.2 . . ?
C5 C6 H6B 109.2 . . ?
H6A C6 H6B 107.9 . . ?
C7 C6 C5 111.9(5) . . ?
C7 C6 H6A 109.2 . . ?
C7 C6 H6B 109.2 . . ?
C6 C7 H7A 109.4 . . ?
C6 C7 H7B 109.4 . . ?
C6 C7 C8 111.2(6) . . ?
H7A C7 H7B 108.0 . . ?
C8 C7 H7A 109.4 . . ?
C8 C7 H7B 109.4 . . ?
C7 C8 H8A 109.5 . . ?
C7 C8 H8B 109.5 . . ?
C7 C8 H8C 109.5 . . ?
H8A C8 H8B 109.5 . . ?
H8A C8 H8C 109.5 . . ?
H8B C8 H8C 109.5 . . ?
H20A C20 H20B 109.5 . . ?
H20A C20 H20C 109.5 . . ?
H20B C20 H20C 109.5 . . ?
C19 C20 H20A 109.5 . . ?
C19 C20 H20B 109.5 . . ?
C19 C20 H20C 109.5 . . ?
C20 C19 H19A 109.1 . . ?
C20 C19 H19B 109.1 . . ?
C20 C19 C18 112.6(6) . . ?
H19A C19 H19B 107.8 . . ?
C18 C19 H19A 109.1 . . ?
C18 C19 H19B 109.1 . . ?
C19 C18 H18A 110.2 . . ?
C19 C18 H18B 110.2 . . ?
H18A C18 H18B 108.5 . . ?
C17 C18 C19 107.3(7) . . ?
C17 C18 H18A 110.2 . . ?
C17 C18 H18B 110.2 . . ?
P2 C17 H17A 108.3 . . ?
P2 C17 H17B 108.3 . . ?
C18 C17 P2 115.8(6) . . ?
C18 C17 H17A 108.3 . . ?
C18 C17 H17B 108.3 . . ?
H17A C17 H17B 107.4 . . ?
P2 C25 H25A 107.9 . . ?
P2 C25 H25B 107.9 . . ?
H25A C25 H25B 107.2 . . ?
C26 C25 P2 117.6(5) . . ?
C26 C25 H25A 107.9 . . ?
C26 C25 H25B 107.9 . . ?
C25 C26 H26A 109.1 . . ?
C25 C26 H26B 109.2 . . ?
C25 C26 C27 112.3(6) . . ?
H26A C26 H26B 107.9 . . ?
C27 C26 H26A 109.1 . . ?
C27 C26 H26B 109.1 . . ?
C26 C27 H27A 109.1 . . ?
C26 C27 H27B 109.1 . . ?
H27A C27 H27B 107.8 . . ?
C28 C27 C26 112.6(6) . . ?
C28 C27 H27A 109.1 . . ?
C28 C27 H27B 109.1 . . ?
C27 C28 H28A 109.5 . . ?
C27 C28 H28B 109.5 . . ?
C27 C28 H28C 109.5 . . ?
H28A C28 H28B 109.5 . . ?
H28A C28 H28C 109.5 . . ?
H28B C28 H28C 109.5 . . ?
H24A C24 H24B 109.5 . . ?
H24A C24 H24C 109.5 . . ?
H24B C24 H24C 109.5 . . ?
C23 C24 H24A 109.5 . . ?
C23 C24 H24B 109.5 . . ?
C23 C24 H24C 109.5 . . ?
C24 C23 H23A 109.2 . . ?
C24 C23 H23B 109.2 . . ?
C24 C23 C22 112.1(6) . . ?
H23A C23 H23B 107.9 . . ?
C22 C23 H23A 109.2 . . ?
C22 C23 H23B 109.2 . . ?
C23 C22 H22A 109.4 . . ?
C23 C22 H22B 109.4 . . ?
C23 C22 C21 111.4(5) . . ?
H22A C22 H22B 108.0 . . ?
C21 C22 H22A 109.4 . . ?
C21 C22 H22B 109.4 . . ?
P2 C21 H21A 107.8 . . ?
P2 C21 H21B 107.8 . . ?
C22 C21 P2 118.1(5) . . ?
C22 C21 H21A 107.8 . . ?
C22 C21 H21B 107.8 . . ?
H21A C21 H21B 107.1 . . ?
P2 C29 H29A 107.9 . . ?
P2 C29 H29B 107.9 . . ?
H29A C29 H29B 107.2 . . ?
C30 C29 P2 117.6(5) . . ?
C30 C29 H29A 107.9 . . ?
C30 C29 H29B 107.9 . . ?
C29 C30 H30A 109.4 . . ?
C29 C30 H30B 109.4 . . ?
H30A C30 H30B 108.0 . . ?
C31 C30 C29 111.4(6) . . ?
C31 C30 H30A 109.4 . . ?
C31 C30 H30B 109.4 . . ?
C30 C31 H31A 109.0 . . ?
C30 C31 H31B 109.0 . . ?
H31A C31 H31B 107.8 . . ?
C32 C31 C30 113.0(6) . . ?
C32 C31 H31A 109.0 . . ?
C32 C31 H31B 109.0 . . ?
C31 C32 H32A 109.5 . . ?
C31 C32 H32B 109.5 . . ?
C31 C32 H32C 109.5 . . ?
H32A C32 H32B 109.5 . . ?
H32A C32 H32C 109.5 . . ?
H32B C32 H32C 109.5 . . ?

loop_
_geom_bond_atom_site_label_1
_geom_bond_atom_site_label_2
_geom_bond_distance
_geom_bond_site_symmetry_2
_geom_bond_publ_flag
Br1 Mn1 2.5199(12) . ?
Br2 Mn1 2.4954(12) . ?
Br3 Mn1 2.4994(11) . ?
Br4 Mn1 2.5121(11) . ?
P1 C1 1.806(6) . ?
P1 C9 1.800(6) . ?
P1 C13 1.791(6) . ?
P1 C5 1.787(6) . ?
P2 C17 1.830(8) . ?
P2 C25 1.808(7) . ?
P2 C21 1.776(7) . ?
P2 C29 1.804(6) . ?
C4 H4A 0.9800 . ?
C4 H4B 0.9800 . ?
C4 H4C 0.9800 . ?
C4 C3 1.509(9) . ?
C3 H3A 0.9900 . ?
C3 H3B 0.9900 . ?
C3 C2 1.521(8) . ?
C2 H2A 0.9900 . ?
C2 H2B 0.9900 . ?
C2 C1 1.516(9) . ?
C1 H1A 0.9900 . ?
C1 H1B 0.9900 . ?
C9 H9A 0.9900 . ?
C9 H9B 0.9900 . ?
C9 C10 1.530(8) . ?
C10 H10A 0.9900 . ?
C10 H10B 0.9900 . ?
C10 C11 1.521(9) . ?
C11 H11A 0.9900 . ?
C11 H11B 0.9900 . ?
C11 C12 1.520(10) . ?
C12 H12A 0.9800 . ?
C12 H12B 0.9800 . ?
C12 H12C 0.9800 . ?
C16 H16A 0.9800 . ?
C16 H16B 0.9800 . ?
C16 H16C 0.9800 . ?
C16 C15 1.505(9) . ?
C15 H15A 0.9900 . ?
C15 H15B 0.9900 . ?
C15 C14 1.512(8) . ?
C14 H14A 0.9900 . ?
C14 H14B 0.9900 . ?
C14 C13 1.517(8) . ?
C13 H13A 0.9900 . ?
C13 H13B 0.9900 . ?
C5 H5A 0.9900 . ?
C5 H5B 0.9900 . ?
C5 C6 1.533(8) . ?
C6 H6A 0.9900 . ?
C6 H6B 0.9900 . ?
C6 C7 1.514(8) . ?
C7 H7A 0.9900 . ?
C7 H7B 0.9900 . ?
C7 C8 1.525(9) . ?
C8 H8A 0.9800 . ?
C8 H8B 0.9800 . ?
C8 H8C 0.9800 . ?
C20 H20A 0.9800 . ?
C20 H20B 0.9800 . ?
C20 H20C 0.9800 . ?
C20 C19 1.510(10) . ?
C19 H19A 0.9900 . ?
C19 H19B 0.9900 . ?
C19 C18 1.608(11) . ?
C18 H18A 0.9900 . ?
C18 H18B 0.9900 . ?
C18 C17 1.433(11) . ?
C17 H17A 0.9900 . ?
C17 H17B 0.9900 . ?
C25 H25A 0.9900 . ?
C25 H25B 0.9900 . ?
C25 C26 1.507(9) . ?
C26 H26A 0.9900 . ?
C26 H26B 0.9900 . ?
C26 C27 1.513(9) . ?
C27 H27A 0.9900 . ?
C27 H27B 0.9900 . ?
C27 C28 1.509(9) . ?
C28 H28A 0.9800 . ?
C28 H28B 0.9800 . ?
C28 H28C 0.9800 . ?
C24 H24A 0.9800 . ?
C24 H24B 0.9800 . ?
C24 H24C 0.9800 . ?
C24 C23 1.508(9) . ?
C23 H23A 0.9900 . ?
C23 H23B 0.9900 . ?
C23 C22 1.509(9) . ?
C22 H22A 0.9900 . ?
C22 H22B 0.9900 . ?
C22 C21 1.523(8) . ?
C21 H21A 0.9900 . ?
C21 H21B 0.9900 . ?
C29 H29A 0.9900 . ?
C29 H29B 0.9900 . ?
C29 C30 1.526(8) . ?
C30 H30A 0.9900 . ?
C30 H30B 0.9900 . ?
C30 C31 1.520(9) . ?
C31 H31A 0.9900 . ?
C31 H31B 0.9900 . ?
C31 C32 1.517(9) . ?
C32 H32A 0.9800 . ?
C32 H32B 0.9800 . ?
C32 H32C 0.9800 . ?

loop_
_geom_torsion_atom_site_label_1
_geom_torsion_atom_site_label_2
_geom_torsion_atom_site_label_3
_geom_torsion_atom_site_label_4
_geom_torsion
_geom_torsion_site_symmetry_1
_geom_torsion_site_symmetry_2
_geom_torsion_site_symmetry_3
_geom_torsion_site_symmetry_4
_geom_torsion_publ_flag
P1 C9 C10 C11 163.4(4) . . . . ?
P1 C5 C6 C7 -174.7(5) . . . . ?
P2 C25 C26 C27 173.8(5) . . . . ?
P2 C29 C30 C31 179.2(5) . . . . ?
C4 C3 C2 C1 178.7(6) . . . . ?
C3 C2 C1 P1 -177.8(5) . . . . ?
C1 P1 C9 C10 172.8(4) . . . . ?
C1 P1 C13 C14 79.3(5) . . . . ?
C1 P1 C5 C6 -60.6(6) . . . . ?
C9 P1 C1 C2 42.8(6) . . . . ?
C9 P1 C13 C14 -41.4(5) . . . . ?
C9 P1 C5 C6 59.2(5) . . . . ?
C9 C10 C11 C12 -77.1(7) . . . . ?
C16 C15 C14 C13 -171.7(6) . . . . ?
C15 C14 C13 P1 -175.8(4) . . . . ?
C13 P1 C1 C2 -77.6(6) . . . . ?
C13 P1 C9 C10 -65.2(5) . . . . ?
C13 P1 C5 C6 178.1(5) . . . . ?
C5 P1 C1 C2 163.2(5) . . . . ?
C5 P1 C9 C10 53.3(5) . . . . ?
C5 P1 C13 C14 -161.2(5) . . . . ?
C5 C6 C7 C8 178.7(6) . . . . ?
C20 C19 C18 C17 -66.1(9) . . . . ?
C19 C18 C17 P2 -167.6(5) . . . . ?
C17 P2 C25 C26 63.9(7) . . . . ?
C17 P2 C21 C22 -70.8(6) . . . . ?
C17 P2 C29 C30 37.7(6) . . . . ?
C25 P2 C17 C18 -61.1(7) . . . . ?
C25 P2 C21 C22 166.9(5) . . . . ?
C25 P2 C29 C30 165.6(5) . . . . ?
C25 C26 C27 C28 -176.8(7) . . . . ?
C24 C23 C22 C21 177.5(6) . . . . ?
C23 C22 C21 P2 177.4(5) . . . . ?
C21 P2 C17 C18 -176.4(6) . . . . ?
C21 P2 C25 C26 178.6(5) . . . . ?
C21 P2 C29 C30 -79.0(6) . . . . ?
C29 P2 C17 C18 62.3(7) . . . . ?
C29 P2 C25 C26 -61.6(6) . . . . ?
C29 P2 C21 C22 50.2(6) . . . . ?
C29 C30 C31 C32 -178.0(6) . . . . ?
